data_7114288
loop_
_publ_author_name
'Noro, Shin-ichiro'
'Kitagawa, Susumu'
'Yamashita, Masahiro'
'Wada, Tatsuo'

_publ_section_title
;
 New microporous coordination polymer affording guest-coordination sites
 at channel wallsElectronic supplementary information (ESI) available:
 Fig. S1: XRPD patterns of (a) simulation, (b) 2 and (c) 3. See
 http://www.rsc.org/suppdata/cc/b1/b108695b/
;
_journal_issue 3
_journal_name_full 'Chemical Communications'
_journal_page_first 222
_journal_paper_doi 10.1039/b108695b
_journal_year 2002
_chemical_formula_sum 'C20 H26 Cu N4 O13 Zn'
_chemical_formula_weight 659.37
_space_group_IT_number 2
_symmetry_cell_setting triclinic
_symmetry_Int_Tables_number 2
_symmetry_space_group_name_Hall '-P 1'
_symmetry_space_group_name_H-M 'P -1'
_cell_angle_alpha 92.801(4)
_cell_angle_beta 107.034(4)
_cell_angle_gamma 92.175(5)
_cell_formula_units_Z 2
_cell_length_a 10.5857(9)
_cell_length_b 20.308(2)
_cell_length_c 6.3289(6)
_cell_measurement_reflns_used 5561
_cell_measurement_temperature 296.2
_cell_measurement_theta_max 27.5
_cell_measurement_theta_min 2.9
_cell_volume 1297.4(2)
_computing_cell_refinement PROCESS-AUTO
_computing_data_collection PROCESS-AUTO
_computing_data_reduction 'teXsan Ver. 1.11'
_computing_publication_material 'teXsan Ver. 1.11'
_computing_structure_refinement 'teXsan Ver. 1.10'
_computing_structure_solution MITHRIL90
_diffrn_detector_area_resol_mean 10.00
_diffrn_measured_fraction_theta_full 0.9685
_diffrn_measured_fraction_theta_max 0.9685
_diffrn_measurement_device_type 'Rigaku RAXIS-RAPID Imaging Plate'
_diffrn_measurement_method \w
_diffrn_radiation_type 'Mo K\a'
_diffrn_radiation_wavelength 0.7107
_diffrn_reflns_av_R_equivalents 0.049
_diffrn_reflns_limit_h_max 13
_diffrn_reflns_limit_h_min 0
_diffrn_reflns_limit_k_max 26
_diffrn_reflns_limit_k_min -26
_diffrn_reflns_limit_l_max 7
_diffrn_reflns_limit_l_min -8
_diffrn_reflns_number 11493
_diffrn_reflns_theta_full 27.49
_diffrn_reflns_theta_max 27.49
_exptl_absorpt_coefficient_mu 1.817
_exptl_absorpt_correction_T_max 0.865
_exptl_absorpt_correction_T_min 0.679
_exptl_absorpt_correction_type multi-scan
_exptl_absorpt_process_details '(Higashi, 1995)'
_exptl_crystal_colour sky-blue
_exptl_crystal_density_diffrn 1.688
_exptl_crystal_density_method 'not measured'
_exptl_crystal_description prismatic
_exptl_crystal_size_max 0.250
_exptl_crystal_size_mid 0.080
_exptl_crystal_size_min 0.080
_refine_diff_density_max 0.85
_refine_diff_density_min -0.45
_refine_ls_extinction_method none
_refine_ls_goodness_of_fit_ref 1.240
_refine_ls_hydrogen_treatment noref
_refine_ls_number_parameters 355
_refine_ls_number_reflns 4088
_refine_ls_R_factor_gt 0.0478
_refine_ls_shift/su_max 0.0005
_refine_ls_structure_factor_coef Fsqd
_refine_ls_weighting_details 'w = 1/[\s^2^(Fo^2^) + (0.06000(Max(Fo^2^,0) + 2Fc^2^)/3)^2^]'
_refine_ls_weighting_scheme calc
_refine_ls_wR_factor_ref 0.1097
_reflns_number_gt 4088
_reflns_number_total 5752
_reflns_threshold_expression F^2^>2.0\s(F^2^)
_cod_data_source_file b108695b.txt
_cod_data_source_block {[ZnCu(24pydca)2(H2O)3(DMF)](DMF)}n
_cod_original_cell_volume 1297.3(2)
_cod_original_sg_symbol_H-M 'P -1         '
_cod_original_formula_sum 'C20 H26 Cu N4 O13 Zn '
_cod_database_code 7114288

loop_
_symmetry_equiv_pos_as_xyz
x,y,z
-x,-y,-z

loop_
_atom_site_label
_atom_site_type_symbol
_atom_site_fract_x
_atom_site_fract_y
_atom_site_fract_z
_atom_site_U_iso_or_equiv
_atom_site_adp_type
_atom_site_occupancy
_atom_site_calc_flag
_atom_site_refinement_flags
Zn(1) Zn 0.25724(5) 0.18086(2) 0.26858(8) 0.0234(1) Uani 1.00 d .
Cu(1) Cu 1.0000 0.0000 1.0000 0.0266(2) Uani 1.00 d S
Cu(2) Cu 0.0000 0.5000 1.0000 0.0257(2) Uani 1.00 d S
O(1) O 1.0295(3) 0.0497(1) 0.7592(5) 0.0283(8) Uani 1.00 d .
O(2) O 0.9204(3) 0.1077(2) 0.4764(5) 0.0406(9) Uani 1.00 d .
O(3) O 0.4218(3) 0.1321(1) 0.4032(5) 0.0321(8) Uani 1.00 d .
O(4) O 0.3425(3) 0.0664(2) 0.6129(6) 0.0429(10) Uani 1.00 d .
O(5) O 0.1401(3) 0.4640(1) 1.2354(5) 0.0310(8) Uani 1.00 d .
O(6) O 0.2838(3) 0.3846(2) 1.2930(5) 0.0367(8) Uani 1.00 d .
O(7) O 0.1133(3) 0.2485(2) 0.2899(5) 0.0348(9) Uani 1.00 d .
O(8) O 0.2533(3) 0.2284(1) 0.6126(5) 0.0340(8) Uani 1.00 d .
O(9) O 0.1277(3) 0.0984(1) 0.3006(5) 0.0276(7) Uani 1.00 d .
O(10) O 0.2140(4) 0.1564(2) -0.0600(5) 0.0421(9) Uani 1.00 d .
O(11) O 0.3812(3) 0.2619(1) 0.2499(5) 0.0318(8) Uani 1.00 d .
O(12) O 0.6152(4) 0.2719(2) 0.5592(7) 0.067(1) Uani 1.00 d .
O(13) O 0.8212(4) 0.4299(2) 0.0815(6) 0.055(1) Uani 1.00 d .
N(1) N 0.8231(3) 0.0374(2) 0.9056(6) 0.0248(9) Uani 1.00 d .
N(2) N 0.0343(3) 0.4261(2) 0.8133(5) 0.0239(8) Uani 1.00 d .
N(3) N 0.7260(5) 0.2423(2) 0.8998(7) 0.049(1) Uani 1.00 d .
N(4) N 0.5984(4) 0.4141(2) -0.0176(8) 0.055(1) Uani 1.00 d .
C(1) C 0.8029(4) 0.0675(2) 0.7146(7) 0.025(1) Uani 1.00 d .
C(2) C 0.6799(4) 0.0884(2) 0.5977(7) 0.025(1) Uani 1.00 d .
C(3) C 0.5743(4) 0.0778(2) 0.6827(7) 0.026(1) Uani 1.00 d .
C(4) C 0.5981(4) 0.0504(2) 0.8871(8) 0.037(1) Uani 1.00 d .
C(5) C 0.7234(4) 0.0300(2) 0.9938(8) 0.035(1) Uani 1.00 d .
C(6) C 0.9252(4) 0.0763(2) 0.6391(7) 0.025(1) Uani 1.00 d .
C(7) C 0.4335(4) 0.0935(2) 0.5544(7) 0.028(1) Uani 1.00 d .
C(8) C 0.1297(4) 0.3885(2) 0.9309(6) 0.0231(10) Uani 1.00 d .
C(9) C 0.1689(4) 0.3334(2) 0.8339(7) 0.026(1) Uani 1.00 d .
C(10) C 0.1106(4) 0.3170(2) 0.6075(7) 0.026(1) Uani 1.00 d .
C(11) C 0.0137(4) 0.3564(2) 0.4885(7) 0.029(1) Uani 1.00 d .
C(12) C -0.0212(4) 0.4102(2) 0.5984(7) 0.029(1) Uani 1.00 d .
C(13) C 0.1909(4) 0.4129(2) 1.1744(7) 0.026(1) Uani 1.00 d .
C(14) C 0.1616(4) 0.2604(2) 0.4970(7) 0.028(1) Uani 1.00 d .
C(15) C 0.7275(10) 0.2214(4) 1.116(1) 0.093(3) Uani 1.00 d .
C(16) C 0.8555(6) 0.2534(4) 0.856(1) 0.070(2) Uani 1.00 d .
C(17) C 0.6176(6) 0.2522(3) 0.742(1) 0.053(2) Uani 1.00 d .
C(18) C 0.4715(6) 0.4063(4) -0.193(1) 0.089(3) Uani 1.00 d .
C(19) C 0.5971(8) 0.4076(5) 0.213(2) 0.099(3) Uani 1.00 d .
C(20) C 0.7115(5) 0.4245(3) -0.0561(9) 0.047(2) Uani 1.00 d .
H(1) H 0.6683 0.1094 0.4629 0.0287 Uiso 1.00 calc .
H(2) H 0.5288 0.0455 0.9535 0.0432 Uiso 1.00 calc .
H(3) H 0.7386 0.0105 1.1320 0.0415 Uiso 1.00 calc .
H(4) H 0.2345 0.3069 0.9200 0.0308 Uiso 1.00 calc .
H(5) H -0.0280 0.3467 0.3349 0.0343 Uiso 1.00 calc .
H(6) H -0.0879 0.4369 0.5167 0.0342 Uiso 1.00 calc .
H(7) H 0.6788 0.1804 1.0997 0.1094 Uiso 1.00 calc .
H(8) H 0.6888 0.2537 1.1875 0.1094 Uiso 1.00 calc .
H(9) H 0.8164 0.2167 1.2020 0.1094 Uiso 1.00 calc .
H(10) H 0.9248 0.2444 0.9831 0.0830 Uiso 1.00 calc .
H(11) H 0.8583 0.2252 0.7337 0.0830 Uiso 1.00 calc .
H(12) H 0.8653 0.2982 0.8229 0.0830 Uiso 1.00 calc .
H(13) H 0.5352 0.2436 0.7699 0.0631 Uiso 1.00 calc .
H(14) H 0.4574 0.4452 -0.2719 0.1054 Uiso 1.00 calc .
H(15) H 0.4021 0.3990 -0.1281 0.1054 Uiso 1.00 calc .
H(16) H 0.4729 0.3697 -0.2911 0.1054 Uiso 1.00 calc .
H(17) H 0.5081 0.4001 0.2149 0.1178 Uiso 1.00 calc .
H(18) H 0.6471 0.3714 0.2717 0.1178 Uiso 1.00 calc .
H(19) H 0.6341 0.4470 0.2987 0.1178 Uiso 1.00 calc .
H(20) H 0.7088 0.4284 -0.2063 0.0559 Uiso 1.00 calc .

loop_
_atom_site_aniso_label
_atom_site_aniso_U_11
_atom_site_aniso_U_22
_atom_site_aniso_U_33
_atom_site_aniso_U_12
_atom_site_aniso_U_13
_atom_site_aniso_U_23
Zn(1) 0.0218(3) 0.0235(2) 0.0253(3) 0.0072(2) 0.0069(2) 0.0032(2)
Cu(1) 0.0174(4) 0.0333(4) 0.0317(4) 0.0093(3) 0.0078(3) 0.0168(3)
Cu(2) 0.0285(4) 0.0248(4) 0.0217(4) 0.0110(3) 0.0034(3) -0.0007(3)
O(1) 0.017(1) 0.037(2) 0.031(2) 0.006(1) 0.006(1) 0.014(1)
O(2) 0.033(2) 0.056(2) 0.041(2) 0.016(2) 0.019(2) 0.025(2)
O(3) 0.023(2) 0.035(2) 0.042(2) 0.010(1) 0.011(1) 0.016(1)
O(4) 0.020(2) 0.053(2) 0.057(2) 0.005(1) 0.010(1) 0.027(2)
O(5) 0.037(2) 0.029(2) 0.024(1) 0.010(1) 0.002(1) -0.001(1)
O(6) 0.037(2) 0.035(2) 0.031(2) 0.014(1) -0.003(1) 0.001(1)
O(7) 0.040(2) 0.035(2) 0.031(2) 0.009(1) 0.011(1) -0.005(1)
O(8) 0.038(2) 0.032(2) 0.035(2) 0.013(1) 0.014(1) 0.005(1)
O(9) 0.026(1) 0.030(1) 0.030(2) 0.001(1) 0.013(1) 0.003(1)
O(10) 0.057(2) 0.041(2) 0.027(2) -0.012(2) 0.014(2) -0.005(1)
O(11) 0.028(2) 0.028(2) 0.037(2) 0.003(1) 0.006(1) 0.009(1)
O(12) 0.049(2) 0.076(3) 0.061(3) -0.003(2) -0.007(2) 0.019(2)
O(13) 0.034(2) 0.080(3) 0.048(2) -0.007(2) 0.006(2) 0.016(2)
N(1) 0.020(2) 0.027(2) 0.030(2) 0.006(1) 0.009(1) 0.010(2)
N(2) 0.025(2) 0.024(2) 0.022(2) 0.007(1) 0.005(1) 0.002(1)
N(3) 0.051(3) 0.043(2) 0.044(2) 0.001(2) 0.001(2) 0.005(2)
N(4) 0.032(2) 0.064(3) 0.066(3) -0.007(2) 0.011(2) 0.014(3)
C(1) 0.024(2) 0.024(2) 0.028(2) 0.007(2) 0.009(2) 0.008(2)
C(2) 0.021(2) 0.028(2) 0.025(2) 0.006(2) 0.005(2) 0.008(2)
C(3) 0.022(2) 0.023(2) 0.035(2) 0.003(2) 0.010(2) 0.007(2)
C(4) 0.025(2) 0.043(3) 0.050(3) 0.011(2) 0.021(2) 0.024(2)
C(5) 0.031(2) 0.045(3) 0.036(2) 0.010(2) 0.015(2) 0.021(2)
C(6) 0.022(2) 0.030(2) 0.028(2) 0.003(2) 0.011(2) 0.007(2)
C(7) 0.020(2) 0.028(2) 0.036(2) 0.003(2) 0.008(2) 0.005(2)
C(8) 0.022(2) 0.025(2) 0.023(2) 0.004(2) 0.008(2) 0.002(2)
C(9) 0.031(2) 0.023(2) 0.026(2) 0.009(2) 0.007(2) 0.005(2)
C(10) 0.027(2) 0.025(2) 0.027(2) 0.002(2) 0.010(2) 0.002(2)
C(11) 0.032(2) 0.031(2) 0.022(2) 0.005(2) 0.004(2) 0.002(2)
C(12) 0.028(2) 0.030(2) 0.026(2) 0.010(2) 0.002(2) 0.004(2)
C(13) 0.023(2) 0.026(2) 0.027(2) 0.003(2) 0.006(2) 0.001(2)
C(14) 0.035(2) 0.023(2) 0.030(2) 0.003(2) 0.016(2) 0.003(2)
C(15) 0.135(7) 0.078(5) 0.056(4) -0.015(5) 0.015(4) 0.015(4)
C(16) 0.044(4) 0.084(5) 0.065(4) 0.000(3) -0.010(3) 0.001(4)
C(17) 0.042(3) 0.047(3) 0.065(4) -0.003(3) 0.008(3) 0.003(3)
C(18) 0.038(3) 0.095(5) 0.112(6) -0.008(3) -0.007(4) -0.007(5)
C(19) 0.067(5) 0.134(7) 0.114(7) 0.006(5) 0.047(5) 0.038(6)
C(20) 0.036(3) 0.059(3) 0.044(3) -0.006(2) 0.006(2) 0.008(3)

loop_
_atom_type_symbol
_atom_type_description
_atom_type_scat_dispersion_real
_atom_type_scat_dispersion_imag
_atom_type_scat_source
Cu Cu 0.320 1.265
;International Tables for Crystallography
(1992, Vol. C, Tables 4.2.6.8 and 6.1.1.1)
;
Zn Zn 0.284 1.430
;International Tables for Crystallography
(1992, Vol. C, Tables 4.2.6.8 and 6.1.1.1)
;
C C 0.003 0.002
;International Tables for Crystallography
(1992, Vol. C, Tables 4.2.6.8 and 6.1.1.1)
;
N N 0.006 0.003
;International Tables for Crystallography
(1992, Vol. C, Tables 4.2.6.8 and 6.1.1.1)
;
H H 0.000 0.000
;International Tables for Crystallography
(1992, Vol. C, Table 6.1.1.2)
;
O O 0.011 0.006
;International Tables for Crystallography
(1992, Vol. C, Tables 4.2.6.8 and 6.1.1.1)
;

loop_
_geom_angle_atom_site_label_1
_geom_angle_atom_site_label_2
_geom_angle_atom_site_label_3
_geom_angle
_geom_angle_site_symmetry_1
_geom_angle_site_symmetry_3
_geom_angle_publ_flag
O(3) Zn(1) O(7) 152.2(1) . . yes
O(3) Zn(1) O(8) 93.3(1) . . yes
O(3) Zn(1) O(9) 92.3(1) . . yes
O(3) Zn(1) O(10) 103.7(1) . . yes
O(3) Zn(1) O(11) 87.9(1) . . yes
O(7) Zn(1) O(8) 59.0(1) . . yes
O(7) Zn(1) O(9) 90.8(1) . . yes
O(7) Zn(1) O(10) 104.0(1) . . yes
O(7) Zn(1) O(11) 87.9(1) . . yes
O(8) Zn(1) O(9) 90.3(1) . . yes
O(8) Zn(1) O(10) 163.0(1) . . yes
O(8) Zn(1) O(11) 87.4(1) . . yes
O(9) Zn(1) O(10) 89.9(1) . . yes
O(9) Zn(1) O(11) 177.7(1) . . yes
O(10) Zn(1) O(11) 92.3(1) . . yes
O(1) Cu(1) O(1) 180.0 . 2_757 yes
O(1) Cu(1) O(9) 90.5(1) . 1_656 yes
O(1) Cu(1) O(9) 89.5(1) . 2_656 yes
O(1) Cu(1) N(1) 83.2(1) . . yes
O(1) Cu(1) N(1) 96.8(1) . 2_757 yes
O(1) Cu(1) O(9) 89.5(1) 2_757 1_656 yes
O(1) Cu(1) O(9) 90.5(1) 2_757 2_656 yes
O(1) Cu(1) N(1) 96.8(1) 2_757 . yes
O(1) Cu(1) N(1) 83.2(1) 2_757 2_757 yes
O(9) Cu(1) O(9) 180.0 1_656 2_656 yes
O(9) Cu(1) N(1) 98.3(1) 1_656 . yes
O(9) Cu(1) N(1) 81.7(1) 1_656 2_757 yes
O(9) Cu(1) N(1) 81.7(1) 2_656 . yes
O(9) Cu(1) N(1) 98.3(1) 2_656 2_757 yes
N(1) Cu(1) N(1) 180.0 . 2_757 yes
O(5) Cu(2) O(5) 180.0 . 2_567 yes
O(5) Cu(2) O(13) 92.9(1) . 1_456 yes
O(5) Cu(2) O(13) 87.1(1) . 2_666 yes
O(5) Cu(2) N(2) 84.2(1) . . yes
O(5) Cu(2) N(2) 95.8(1) . 2_567 yes
O(5) Cu(2) O(13) 87.1(1) 2_567 1_456 yes
O(5) Cu(2) O(13) 92.9(1) 2_567 2_666 yes
O(5) Cu(2) N(2) 95.8(1) 2_567 . yes
O(5) Cu(2) N(2) 84.2(1) 2_567 2_567 yes
O(13) Cu(2) O(13) 180.0 1_456 2_666 yes
O(13) Cu(2) N(2) 90.0(1) 1_456 . yes
O(13) Cu(2) N(2) 90.0(1) 1_456 2_567 yes
O(13) Cu(2) N(2) 90.0(1) 2_666 . yes
O(13) Cu(2) N(2) 90.0(1) 2_666 2_567 yes
N(2) Cu(2) N(2) 180.0 . 2_567 yes
Cu(1) O(1) O(10) 109.3(1) . 1_656 yes
Cu(1) O(1) C(6) 114.4(2) . . yes
O(10) O(1) C(6) 105.0(3) 1_656 . yes
O(9) O(2) C(6) 117.0(3) 1_655 . yes
Zn(1) O(3) C(7) 124.4(3) . . yes
O(9) O(4) C(7) 102.2(3) . . yes
Cu(2) O(5) C(13) 114.7(3) . . yes
O(11) O(6) C(13) 132.4(3) 1_556 . yes
Zn(1) O(7) C(14) 94.1(2) . . yes
Zn(1) O(8) O(10) 123.0(1) . 1_556 yes
Zn(1) O(8) C(14) 83.9(2) . . yes
O(10) O(8) C(14) 120.4(3) 1_556 . yes
Zn(1) O(9) Cu(1) 130.1(1) . 1_454 yes
Zn(1) O(9) O(2) 125.3(1) . 1_455 yes
Zn(1) O(9) O(4) 83.2(1) . . yes
Cu(1) O(9) O(2) 92.6(1) 1_454 1_455 yes
Cu(1) O(9) O(4) 116.4(1) 1_454 . yes
O(2) O(9) O(4) 109.5(1) 1_455 . yes
Zn(1) O(10) O(1) 118.0(1) . 1_454 yes
Zn(1) O(10) O(8) 129.5(2) . 1_554 yes
O(1) O(10) O(8) 110.3(1) 1_454 1_554 yes
Zn(1) O(11) O(6) 115.7(1) . 1_554 yes
Zn(1) O(11) O(12) 115.1(2) . . yes
O(6) O(11) O(12) 102.5(2) 1_554 . yes
O(11) O(12) C(17) 116.3(4) . . yes
Cu(2) O(13) C(20) 118.5(3) 1_654 . yes
Cu(1) N(1) C(1) 112.0(3) . . yes
Cu(1) N(1) C(5) 128.3(3) . . yes
C(1) N(1) C(5) 119.3(3) . . yes
Cu(2) N(2) C(8) 111.5(3) . . yes
Cu(2) N(2) C(12) 129.5(3) . . yes
C(8) N(2) C(12) 119.0(3) . . yes
C(15) N(3) C(16) 117.7(5) . . yes
C(15) N(3) C(17) 123.8(6) . . yes
C(16) N(3) C(17) 118.5(5) . . yes
C(18) N(4) C(19) 117.9(6) . . yes
C(18) N(4) C(20) 123.3(6) . . yes
C(19) N(4) C(20) 118.8(5) . . yes
N(1) C(1) C(2) 122.5(4) . . yes
N(1) C(1) C(6) 114.2(3) . . yes
C(2) C(1) C(6) 123.3(4) . . yes
C(1) C(2) C(3) 118.4(4) . . yes
C(2) C(3) C(4) 118.6(4) . . yes
C(2) C(3) C(7) 121.6(4) . . yes
C(3) C(4) C(5) 119.9(4) . . yes
N(1) C(5) C(4) 121.1(4) . . yes
O(1) C(6) O(2) 125.2(4) . . yes
O(1) C(6) C(1) 115.2(3) . . yes
O(2) C(6) C(1) 119.6(3) . . yes
O(3) C(7) O(4) 127.0(4) . . yes
O(3) C(7) C(3) 116.7(4) . . yes
O(4) C(7) C(3) 116.3(4) . . yes
N(2) C(8) C(9) 121.5(3) . . yes
N(2) C(8) C(13) 114.6(3) . . yes
C(9) C(8) C(13) 123.8(3) . . yes
C(8) C(9) C(10) 119.3(3) . . yes
C(9) C(10) C(11) 118.5(4) . . yes
C(9) C(10) C(14) 119.4(3) . . yes
C(11) C(10) C(14) 122.0(4) . . yes
C(10) C(11) C(12) 118.6(4) . . yes
N(2) C(12) C(11) 123.0(3) . . yes
O(5) C(13) O(6) 125.1(4) . . yes
O(5) C(13) C(8) 114.9(3) . . yes
O(6) C(13) C(8) 119.9(4) . . yes
O(7) C(14) O(8) 122.4(4) . . yes
O(7) C(14) C(10) 118.7(4) . . yes
O(8) C(14) C(10) 118.8(4) . . yes
O(12) C(17) N(3) 124.5(6) . . yes
O(13) C(20) N(4) 126.8(5) . . yes

loop_
_geom_bond_atom_site_label_1
_geom_bond_atom_site_label_2
_geom_bond_distance
_geom_bond_site_symmetry_2
_geom_bond_publ_flag
Zn(1) O(3) 2.021(3) . yes
Zn(1) O(7) 2.119(3) . yes
Zn(1) O(8) 2.351(3) . yes
Zn(1) O(9) 2.178(3) . yes
Zn(1) O(10) 2.026(3) . yes
Zn(1) O(11) 2.096(3) . yes
Cu(1) O(1) 1.961(3) . yes
Cu(1) O(1) 1.961(3) 2_757 yes
Cu(1) O(9) 2.713(3) 1_656 yes
Cu(1) O(9) 2.713(3) 2_656 yes
Cu(1) N(1) 1.984(3) . yes
Cu(1) N(1) 1.984(3) 2_757 yes
Cu(2) O(5) 1.961(3) . yes
Cu(2) O(5) 1.961(3) 2_567 yes
Cu(2) O(13) 2.513(4) 1_456 yes
Cu(2) O(13) 2.513(4) 2_666 yes
Cu(2) N(2) 1.976(3) . yes
Cu(2) N(2) 1.976(3) 2_567 yes
O(1) O(10) 2.818(4) 1_656 yes
O(1) C(6) 1.297(4) . yes
O(2) O(9) 2.744(4) 1_655 yes
O(2) C(6) 1.227(5) . yes
O(3) C(7) 1.248(5) . yes
O(4) O(9) 2.665(4) . yes
O(4) C(7) 1.247(5) . yes
O(5) C(13) 1.280(5) . yes
O(6) O(11) 2.764(4) 1_556 yes
O(6) C(13) 1.230(5) . yes
O(7) C(14) 1.266(5) . yes
O(8) O(10) 2.713(5) 1_556 yes
O(8) C(14) 1.257(5) . yes
O(11) O(12) 2.662(5) . yes
O(12) C(17) 1.236(7) . yes
O(13) C(20) 1.228(6) . yes
N(1) C(1) 1.346(5) . yes
N(1) C(5) 1.338(5) . yes
N(2) C(8) 1.353(5) . yes
N(2) C(12) 1.331(5) . yes
N(3) C(15) 1.447(9) . yes
N(3) C(16) 1.487(8) . yes
N(3) C(17) 1.312(7) . yes
N(4) C(18) 1.469(8) . yes
N(4) C(19) 1.475(9) . yes
N(4) C(20) 1.301(7) . yes
C(1) C(2) 1.390(5) . yes
C(1) C(6) 1.513(5) . yes
C(2) C(3) 1.389(6) . yes
C(3) C(4) 1.391(6) . yes
C(3) C(7) 1.528(5) . yes
C(4) C(5) 1.390(6) . yes
C(8) C(9) 1.385(5) . yes
C(8) C(13) 1.535(5) . yes
C(9) C(10) 1.401(6) . yes
C(10) C(11) 1.388(6) . yes
C(10) C(14) 1.513(6) . yes
C(11) C(12) 1.385(6) . yes

loop_
_geom_contact_atom_site_label_1
_geom_contact_atom_site_label_2
_geom_contact_distance
_geom_contact_site_symmetry_2
Cu(1) O(9) 2.713(3) 1_656
Cu(1) O(9) 2.713(3) 2_656
Cu(2) O(13) 2.513(4) 1_456
Cu(2) O(13) 2.513(4) 2_666
O(1) O(10) 2.818(4) 1_656
O(1) N(1) 2.619(4) .
O(2) O(9) 2.744(4) 1_655
O(4) O(9) 2.665(4) .
O(5) N(2) 2.639(4) .
O(6) O(11) 2.764(4) 1_556
O(8) O(10) 2.713(5) 1_556
O(11) O(12) 2.662(5) .
Cu(2) O(13) 2.513(4) 1_456
Cu(2) O(13) 2.513(4) 2_666
O(2) O(9) 2.744(4) 1_655
O(5) O(13) 3.110(5) 2_666
O(5) C(20) 3.148(6) 2_666
O(6) O(11) 2.764(4) 1_556
O(8) O(10) 2.713(5) 1_556
O(11) O(12) 2.662(5) .
O(13) N(2) 3.196(5) 2_666
O(13) N(2) 3.197(5) 1_654
